data_4121219
loop_
_publ_author_name
'Julius F. K\"ogel'
'Benjamin Oelkers'
'Borislav Kova\<cevi\'c'
'J\"org Sundermeyer'

_publ_contact_author 'Joerg Sundermeyer'
_publ_section_title
;
 A New Synthetic Pathway to the Second and Third Generation of Superbasic
 Bisphosphazene Proton Sponges: The Run for the Best Chelating Ligand for
 a Proton
;
_journal_name_full 'Journal of the American Chemical Society'
_journal_page_first 17768
_journal_page_last 17774
_journal_paper_doi 10.1021/ja409760z
_journal_volume 135
_journal_year 2013
_chemical_formula_moiety 'C34 H55 N8 P2, C2 F6 N O4 S2'
_chemical_formula_sum 'C36 H55 F6 N9 O4 P2 S2'
_chemical_formula_weight 917.97
_chemical_name_common 'TPPN x HN(SO2CF3)2'
_chemical_name_systematic
;
1,8-Bis(trispyrrolidinophosphazenyl)naphthalene x HN(SO2CF3)2
;
_space_group_IT_number 29
_symmetry_cell_setting orthorhombic
_symmetry_space_group_name_Hall 'P 2c -2ac'
_symmetry_space_group_name_H-M 'P c a 21'
_atom_sites_solution_hydrogens geom
_atom_sites_solution_primary direct
_atom_sites_solution_secondary difmap
_audit_author_name 'Benjamin Oelkers'
_audit_contact_author_address
;

   Philipps-Universitaet Marburg, FB Chemie    
   Hans-Meerwein-Strasse
   35032 Marburg
   Germany

;
_audit_contact_author_email jsu@staff.uni-marburg.de
_audit_creation_method SHELXL-97
_cell_angle_alpha 90.00
_cell_angle_beta 90.00
_cell_angle_gamma 90.00
_cell_formula_units_Z 8
_cell_length_a 17.6867(8)
_cell_length_b 17.8745(6)
_cell_length_c 26.9816(8)
_cell_measurement_reflns_used 13987
_cell_measurement_temperature 100(2)
_cell_measurement_theta_max 26.9
_cell_measurement_theta_min 1.62
_cell_volume 8530.0(5)
_computing_cell_refinement 'STOE X-AREA'
_computing_data_collection 'STOE X-AREA'
_computing_data_reduction 'STOE X-RED'
_computing_molecular_graphics
;
K. Brandenburg, H. Putz: 
Diamond - Crystal and Molecular Structure Visualization v3.2i, 
Crystal Impact GbR, Bonn, Germany, 2012
;
_computing_publication_material 'WinGX publication routines (Farrugia, 1999)'
_computing_structure_refinement 'SHELXL-97 (Sheldrick, 2008)'
_computing_structure_solution SIR92
_diffrn_ambient_temperature 100(2)
_diffrn_detector_area_resol_mean 6.67
_diffrn_measured_fraction_theta_full 0.999
_diffrn_measured_fraction_theta_max 0.993
_diffrn_measurement_device_type 'STOE IPDS 2'
_diffrn_measurement_method 'rotation method'
_diffrn_radiation_monochromator graphite
_diffrn_radiation_source 'fine-focus sealed tube'
_diffrn_radiation_type MoK\a
_diffrn_radiation_wavelength 0.71073
_diffrn_reflns_av_R_equivalents 0.0653
_diffrn_reflns_av_sigmaI/netI 0.1764
_diffrn_reflns_limit_h_max 22
_diffrn_reflns_limit_h_min -22
_diffrn_reflns_limit_k_max 19
_diffrn_reflns_limit_k_min -22
_diffrn_reflns_limit_l_max 33
_diffrn_reflns_limit_l_min -33
_diffrn_reflns_number 42020
_diffrn_reflns_theta_full 25.00
_diffrn_reflns_theta_max 26.77
_diffrn_reflns_theta_min 1.62
_exptl_absorpt_coefficient_mu 0.276
_exptl_absorpt_correction_T_max 0.9455
_exptl_absorpt_correction_T_min 0.92
_exptl_absorpt_correction_type multi-scan
_exptl_absorpt_process_details
;
[c.f. r.h. blessing, acta cryst. (1995), a51, 33-38]
;
_exptl_crystal_colour colourless
_exptl_crystal_density_diffrn 1.430
_exptl_crystal_description block
_exptl_crystal_F_000 3856
_exptl_crystal_size_max 0.28
_exptl_crystal_size_mid 0.28
_exptl_crystal_size_min 0.22
_refine_diff_density_max 0.772
_refine_diff_density_min -0.473
_refine_diff_density_rms 0.057
_refine_ls_abs_structure_details 'Flack H D (1983), Acta Cryst. A39, 876-881'
_refine_ls_abs_structure_Flack 0.31(6)
_refine_ls_extinction_method none
_refine_ls_goodness_of_fit_ref 0.687
_refine_ls_hydrogen_treatment mixed
_refine_ls_matrix_type full
_refine_ls_number_parameters 1068
_refine_ls_number_reflns 17843
_refine_ls_number_restraints 93
_refine_ls_restrained_S_all 0.690
_refine_ls_R_factor_all 0.1070
_refine_ls_R_factor_gt 0.0482
_refine_ls_shift/su_max 0.019
_refine_ls_shift/su_mean 0.001
_refine_ls_structure_factor_coef Fsqd
_refine_ls_weighting_details 'calc w=1/[\s^2^(Fo^2^)+(0.0362P)^2^+0.0000P] where P=(Fo^2^+2Fc^2^)/3'
_refine_ls_weighting_scheme calc
_refine_ls_wR_factor_gt 0.0919
_refine_ls_wR_factor_ref 0.1022
_reflns_number_gt 7383
_reflns_number_total 17843
_reflns_threshold_expression >2\s(I)
_cod_data_source_file ja409760z_si_002_3.cif
_cod_data_source_block jfk61
_cod_original_formula_sum 'C36 H55 F6 N9 O4 P2 S2 '
_cod_database_code 4121219

loop_
_symmetry_equiv_pos_as_xyz
'x, y, z'
'-x, -y, z+1/2'
'-x+1/2, y, z+1/2'
'x+1/2, -y, z'

loop_
_atom_site_label
_atom_site_type_symbol
_atom_site_fract_x
_atom_site_fract_y
_atom_site_fract_z
_atom_site_U_iso_or_equiv
_atom_site_adp_type
_atom_site_occupancy
_atom_site_symmetry_multiplicity
_atom_site_calc_flag
_atom_site_refinement_flags
_atom_site_disorder_assembly
_atom_site_disorder_group
C31 C 0.2675(3) 0.4341(4) 0.4899(2) 0.0600(17) Uani 1 1 d . . .
C32 C 0.0857(4) 0.2325(4) 0.4359(3) 0.0612(17) Uani 1 1 d U . .
C41 C -0.2100(3) 0.2876(4) 0.2008(2) 0.0494(15) Uani 1 1 d . . .
C42 C -0.2676(4) 0.0666(4) 0.1748(3) 0.073(2) Uani 1 1 d . . .
C1 C 0.5888(2) 0.1494(3) 0.46635(18) 0.0309(12) Uani 1 1 d . . .
C8A C 0.6301(2) 0.1522(2) 0.41983(18) 0.0258(10) Uani 1 1 d . . .
C8 C 0.6034(3) 0.1206(3) 0.37422(18) 0.0313(12) Uani 1 1 d . . .
C7 C 0.6513(3) 0.1199(3) 0.3337(2) 0.0402(13) Uani 1 1 d . . .
H104 H 0.6356 0.0958 0.3041 0.048 Uiso 1 1 calc R . .
C6 C 0.7229(2) 0.1541(3) 0.33548(19) 0.0365(13) Uani 1 1 d . . .
H105 H 0.7544 0.1536 0.3070 0.044 Uiso 1 1 calc R . .
C5 C 0.7475(3) 0.1879(3) 0.3778(2) 0.0346(12) Uani 1 1 d . . .
H106 H 0.7959 0.2109 0.3785 0.042 Uiso 1 1 calc R . .
C4A C 0.7024(2) 0.1893(2) 0.4202(2) 0.0300(11) Uani 1 1 d . . .
C4 C 0.7273(2) 0.2253(3) 0.46381(18) 0.0316(12) Uani 1 1 d . . .
H108 H 0.7748 0.2501 0.4640 0.038 Uiso 1 1 calc R . .
C3 C 0.6837(2) 0.2251(3) 0.50620(19) 0.0368(12) Uani 1 1 d . . .
H109 H 0.7003 0.2514 0.5348 0.044 Uiso 1 1 calc R . .
C2 C 0.6145(2) 0.1860(3) 0.50724(19) 0.0311(11) Uani 1 1 d . . .
H110 H 0.5855 0.1852 0.5369 0.037 Uiso 1 1 calc R . .
C111 C 0.6146(3) 0.0017(3) 0.5334(2) 0.0460(14) Uani 1 1 d . . .
H11A H 0.6494 0.0433 0.5416 0.055 Uiso 1 1 calc R . .
H11B H 0.6192 -0.0096 0.4976 0.055 Uiso 1 1 calc R . .
C112 C 0.6324(3) -0.0665(3) 0.5641(2) 0.0474(14) Uani 1 1 d . . .
H11C H 0.6610 -0.0525 0.5942 0.057 Uiso 1 1 calc R . .
H11D H 0.6627 -0.1028 0.5447 0.057 Uiso 1 1 calc R . .
C113 C 0.5558(3) -0.0999(3) 0.5779(2) 0.0525(16) Uani 1 1 d . . .
H11E H 0.5355 -0.1312 0.5507 0.063 Uiso 1 1 calc R . .
H11F H 0.5593 -0.1304 0.6084 0.063 Uiso 1 1 calc R . .
C114 C 0.5074(3) -0.0315(3) 0.5860(2) 0.0486(15) Uani 1 1 d . . .
H11G H 0.5154 -0.0103 0.6195 0.058 Uiso 1 1 calc R . .
H11H H 0.4531 -0.0433 0.5817 0.058 Uiso 1 1 calc R . .
C115 C 0.4501(3) 0.1432(3) 0.6047(2) 0.0527(16) Uani 1 1 d U . .
H11I H 0.5038 0.1384 0.6145 0.063 Uiso 1 1 calc R . .
H11J H 0.4200 0.1047 0.6222 0.063 Uiso 1 1 calc R . .
C116 C 0.4203(3) 0.2211(4) 0.6151(2) 0.0589(17) Uani 1 1 d U . .
H11K H 0.3955 0.2230 0.6480 0.071 Uiso 1 1 calc R . .
H11L H 0.4619 0.2581 0.6145 0.071 Uiso 1 1 calc R . .
C117 C 0.3647(4) 0.2367(4) 0.5749(2) 0.076(2) Uani 1 1 d U . .
H11M H 0.3597 0.2912 0.5693 0.092 Uiso 1 1 calc R . .
H11N H 0.3145 0.2159 0.5834 0.092 Uiso 1 1 calc R . .
C118 C 0.3967(3) 0.1987(3) 0.5301(2) 0.0472(15) Uani 1 1 d U . .
H11O H 0.3557 0.1803 0.5083 0.057 Uiso 1 1 calc R . .
H11P H 0.4290 0.2335 0.5110 0.057 Uiso 1 1 calc R . .
C119 C 0.3303(2) 0.0196(3) 0.5108(2) 0.0515(16) Uani 1 1 d . . .
H11Q H 0.2977 0.0606 0.4984 0.062 Uiso 1 1 calc R . .
H11R H 0.3314 0.0214 0.5474 0.062 Uiso 1 1 calc R . .
C120 C 0.3029(3) -0.0540(4) 0.4931(3) 0.074(2) Uani 1 1 d . . .
H12A H 0.2669 -0.0473 0.4653 0.089 Uiso 1 1 calc R . .
H12B H 0.2767 -0.0810 0.5201 0.089 Uiso 1 1 calc R . .
C121 C 0.3706(3) -0.0969(4) 0.4763(3) 0.072(2) Uani 1 1 d . . .
H12C H 0.3926 -0.1261 0.5039 0.087 Uiso 1 1 calc R . .
H12D H 0.3575 -0.1315 0.4489 0.087 Uiso 1 1 calc R . .
C122 C 0.4233(3) -0.0387(3) 0.4593(2) 0.0494(15) Uani 1 1 d . . .
H12E H 0.4764 -0.0552 0.4636 0.059 Uiso 1 1 calc R . .
H12F H 0.4147 -0.0268 0.4239 0.059 Uiso 1 1 calc R . .
C123 C 0.3610(2) 0.1233(3) 0.3759(2) 0.0502(16) Uani 1 1 d U . .
H12G H 0.3715 0.1727 0.3609 0.060 Uiso 1 1 calc R . .
H12H H 0.3800 0.1227 0.4104 0.060 Uiso 1 1 calc R . .
C124 C 0.2755(3) 0.1038(4) 0.3736(3) 0.077(2) Uani 1 1 d . . .
H12I H 0.2617 0.0672 0.3996 0.092 Uiso 1 1 calc R . .
H12J H 0.2440 0.1491 0.3775 0.092 Uiso 1 1 calc R . .
C125 C 0.2663(3) 0.0702(4) 0.3221(3) 0.074(2) Uani 1 1 d . . .
H12K H 0.2190 0.0409 0.3196 0.089 Uiso 1 1 calc R . .
H12L H 0.2664 0.1095 0.2963 0.089 Uiso 1 1 calc R . .
C126 C 0.3346(3) 0.0207(3) 0.3179(2) 0.0579(17) Uani 1 1 d . . .
H12M H 0.3247 -0.0290 0.3327 0.070 Uiso 1 1 calc R . .
H12N H 0.3493 0.0140 0.2827 0.070 Uiso 1 1 calc R . .
C127 C 0.4439(3) 0.1364(3) 0.23451(19) 0.0442(14) Uani 1 1 d . . .
H12O H 0.3920 0.1553 0.2404 0.053 Uiso 1 1 calc R . .
H12P H 0.4409 0.0856 0.2200 0.053 Uiso 1 1 calc R . .
C128 C 0.4889(3) 0.1898(3) 0.20077(17) 0.0374(13) Uani 1 1 d . . .
H12Q H 0.4544 0.2201 0.1800 0.045 Uiso 1 1 calc R . .
H12R H 0.5237 0.1616 0.1790 0.045 Uiso 1 1 calc R . .
C129 C 0.5334(3) 0.2400(3) 0.23719(18) 0.0388(13) Uani 1 1 d . . .
H12S H 0.5885 0.2325 0.2332 0.047 Uiso 1 1 calc R . .
H12T H 0.5215 0.2934 0.2316 0.047 Uiso 1 1 calc R . .
C130 C 0.5077(3) 0.2155(3) 0.28812(18) 0.0353(12) Uani 1 1 d . . .
H13A H 0.5488 0.2208 0.3128 0.042 Uiso 1 1 calc R . .
H13B H 0.4633 0.2446 0.2993 0.042 Uiso 1 1 calc R . .
C131 C 0.5467(3) -0.0139(3) 0.2504(2) 0.0507(15) Uani 1 1 d . . .
H13C H 0.5962 0.0107 0.2557 0.061 Uiso 1 1 calc R . .
H13D H 0.5227 0.0077 0.2205 0.061 Uiso 1 1 calc R . .
C132 C 0.5560(4) -0.0967(3) 0.2453(2) 0.0693(19) Uani 1 1 d D . .
H13E H 0.5180 -0.1170 0.2219 0.083 Uiso 1 1 calc R . .
H13F H 0.6070 -0.1088 0.2326 0.083 Uiso 1 1 calc R . .
C133 C 0.5453(3) -0.1282(3) 0.2941(2) 0.0586(17) Uani 1 1 d DU . .
H13G H 0.5936 -0.1285 0.3127 0.070 Uiso 1 1 calc R . .
H13H H 0.5264 -0.1802 0.2917 0.070 Uiso 1 1 calc R . .
C134 C 0.4881(4) -0.0788(3) 0.3195(2) 0.0613(16) Uani 1 1 d U . .
H13I H 0.4362 -0.0985 0.3149 0.074 Uiso 1 1 calc R . .
H13J H 0.4988 -0.0749 0.3554 0.074 Uiso 1 1 calc R . .
C11 C -0.1142(2) 0.6131(3) 0.26566(19) 0.0280(11) Uani 1 1 d . . .
C18A C -0.1311(2) 0.6460(3) 0.21911(19) 0.0276(11) Uani 1 1 d . . .
C18 C -0.0923(2) 0.6270(3) 0.17176(19) 0.0303(11) Uani 1 1 d . . .
C17 C -0.1187(2) 0.6589(3) 0.1292(2) 0.0362(13) Uani 1 1 d . . .
H204 H -0.0959 0.6450 0.0987 0.043 Uiso 1 1 calc R . .
C16 C -0.1769(3) 0.7107(3) 0.1283(2) 0.0447(14) Uani 1 1 d . . .
H205 H -0.1933 0.7310 0.0975 0.054 Uiso 1 1 calc R . .
C15 C -0.2107(2) 0.7327(3) 0.17096(19) 0.0396(13) Uani 1 1 d . . .
H206 H -0.2491 0.7698 0.1700 0.048 Uiso 1 1 calc R . .
C14A C -0.1897(2) 0.7015(3) 0.21645(19) 0.0324(12) Uani 1 1 d . . .
C14 C -0.2265(2) 0.7233(3) 0.26102(18) 0.0350(12) Uani 1 1 d . . .
H208 H -0.2653 0.7600 0.2596 0.042 Uiso 1 1 calc R . .
C13 C -0.2074(3) 0.6926(3) 0.3064(2) 0.0406(14) Uani 1 1 d . . .
H209 H -0.2310 0.7097 0.3360 0.049 Uiso 1 1 calc R . .
C12 C -0.1523(2) 0.6352(3) 0.30809(18) 0.0326(12) Uani 1 1 d . . .
H210 H -0.1413 0.6114 0.3387 0.039 Uiso 1 1 calc R . .
C211 C 0.0886(2) 0.6000(3) 0.3415(2) 0.0404(13) Uani 1 1 d . . .
H21A H 0.0807 0.6295 0.3109 0.048 Uiso 1 1 calc R . .
H21B H 0.1308 0.5645 0.3362 0.048 Uiso 1 1 calc R . .
C212 C 0.1040(3) 0.6505(3) 0.3853(2) 0.0479(15) Uani 1 1 d . . .
H21C H 0.1387 0.6261 0.4091 0.057 Uiso 1 1 calc R . .
H21D H 0.1267 0.6984 0.3743 0.057 Uiso 1 1 calc R . .
C213 C 0.0272(3) 0.6634(3) 0.4085(2) 0.0469(14) Uani 1 1 d . . .
H21E H 0.0319 0.6795 0.4434 0.056 Uiso 1 1 calc R . .
H21F H -0.0020 0.7014 0.3898 0.056 Uiso 1 1 calc R . .
C214 C -0.0090(3) 0.5872(3) 0.40456(17) 0.0383(13) Uani 1 1 d . . .
H21G H 0.0080 0.5540 0.4318 0.046 Uiso 1 1 calc R . .
H21H H -0.0648 0.5909 0.4054 0.046 Uiso 1 1 calc R . .
C219 C 0.0916(2) 0.4122(3) 0.32119(19) 0.0364(12) Uani 1 1 d . . .
H21Q H 0.0836 0.4196 0.3572 0.044 Uiso 1 1 calc R . .
H21R H 0.1428 0.4301 0.3123 0.044 Uiso 1 1 calc R . .
C220 C 0.0819(3) 0.3316(3) 0.30742(18) 0.0391(13) Uani 1 1 d . . .
H22A H 0.0399 0.3082 0.3261 0.047 Uiso 1 1 calc R . .
H22B H 0.1288 0.3027 0.3132 0.047 Uiso 1 1 calc R . .
C221 C 0.0636(3) 0.3371(3) 0.25259(19) 0.0375(13) Uani 1 1 d . . .
H22C H 0.1098 0.3469 0.2329 0.045 Uiso 1 1 calc R . .
H22D H 0.0396 0.2905 0.2405 0.045 Uiso 1 1 calc R . .
C222 C 0.0101(3) 0.4015(3) 0.24972(17) 0.0347(12) Uani 1 1 d . . .
H22E H -0.0428 0.3843 0.2537 0.042 Uiso 1 1 calc R . .
H22F H 0.0150 0.4275 0.2175 0.042 Uiso 1 1 calc R . .
C223 C 0.1317(3) 0.5416(3) 0.19827(19) 0.0436(14) Uani 1 1 d U . .
H22G H 0.1020 0.5389 0.2293 0.052 Uiso 1 1 calc R . .
H22H H 0.1436 0.5946 0.1910 0.052 Uiso 1 1 calc R . .
C224 C 0.2038(2) 0.4945(3) 0.20192(19) 0.0412(13) Uani 1 1 d . . .
H22I H 0.2460 0.5243 0.2157 0.049 Uiso 1 1 calc R . .
H22J H 0.1956 0.4500 0.2231 0.049 Uiso 1 1 calc R . .
C225 C 0.2193(3) 0.4723(4) 0.1501(2) 0.0619(10) Uani 1 1 d . . .
H22K H 0.2507 0.4265 0.1490 0.074 Uiso 1 1 calc R . .
H22L H 0.2459 0.5128 0.1322 0.074 Uiso 1 1 calc R . .
C226 C 0.1433(3) 0.4584(4) 0.1279(2) 0.0619(10) Uani 1 1 d U . .
H22M H 0.1429 0.4721 0.0924 0.074 Uiso 1 1 calc R . .
H22N H 0.1292 0.4050 0.1311 0.074 Uiso 1 1 calc R . .
C227 C -0.0428(5) 0.4108(4) 0.1187(3) 0.057(2) Uani 0.794(9) 1 d P A 3
H22O H -0.0768 0.4195 0.1473 0.068 Uiso 0.794(9) 1 calc PR A 3
H22P H 0.0026 0.3838 0.1306 0.068 Uiso 0.794(9) 1 calc PR A 3
C228 C -0.0834(6) 0.3649(6) 0.0788(3) 0.075(3) Uani 0.794(9) 1 d P A 3
H22Q H -0.0476 0.3341 0.0593 0.090 Uiso 0.794(9) 1 calc PR A 3
H22R H -0.1230 0.3323 0.0932 0.090 Uiso 0.794(9) 1 calc PR A 3
C229 C -0.1171(6) 0.4278(6) 0.0480(4) 0.082(3) Uani 0.794(9) 1 d P A 3
H22S H -0.1259 0.4108 0.0136 0.098 Uiso 0.794(9) 1 calc PR A 3
H22T H -0.1660 0.4442 0.0623 0.098 Uiso 0.794(9) 1 calc PR A 3
C230 C -0.0607(4) 0.4914(4) 0.0488(3) 0.054(2) Uani 0.794(9) 1 d P A 3
H23A H -0.0252 0.4876 0.0205 0.065 Uiso 0.794(9) 1 calc PR A 3
H23B H -0.0868 0.5403 0.0471 0.065 Uiso 0.794(9) 1 calc PR A 3
C30A C -0.0016(14) 0.4470(14) 0.0556(9) 0.042(6) Uani 0.206(9) 1 d P A 4
H30A H 0.0436 0.4161 0.0627 0.051 Uiso 0.206(9) 1 calc PR A 4
H30B H 0.0122 0.4835 0.0296 0.051 Uiso 0.206(9) 1 calc PR A 4
C29A C -0.0578(16) 0.4018(15) 0.0381(10) 0.042(6) Uani 0.206(9) 1 d P A 4
H29A H -0.0377 0.3516 0.0299 0.051 Uiso 0.206(9) 1 calc PR A 4
H29B H -0.0809 0.4236 0.0080 0.051 Uiso 0.206(9) 1 calc PR A 4
C27A C -0.0908(16) 0.4498(16) 0.1171(10) 0.042(6) Uani 0.206(9) 1 d P A 4
H27A H -0.0794 0.4248 0.1490 0.051 Uiso 0.206(9) 1 calc PR A 4
H27B H -0.1291 0.4892 0.1231 0.051 Uiso 0.206(9) 1 calc PR A 4
C28A C -0.118(2) 0.396(2) 0.0815(15) 0.042(6) Uani 0.206(9) 1 d P A 4
H28A H -0.1696 0.4100 0.0697 0.051 Uiso 0.206(9) 1 calc PR A 4
H28B H -0.1200 0.3453 0.0958 0.051 Uiso 0.206(9) 1 calc PR A 4
N3 N 0.2128(3) 0.3187(3) 0.44097(18) 0.0691(13) Uani 1 1 d U . .
N4 N -0.1658(2) 0.1468(2) 0.21793(16) 0.0474(12) Uani 1 1 d . . .
N11 N 0.5207(2) 0.1068(2) 0.46735(15) 0.0338(9) Uani 1 1 d DU . .
N12 N 0.5346(2) 0.0219(2) 0.54626(15) 0.0388(10) Uani 1 1 d U . .
N13 N 0.4410(2) 0.1368(2) 0.54943(15) 0.0353(10) Uani 1 1 d . . .
N14 N 0.4073(2) 0.0254(2) 0.49011(15) 0.0373(11) Uani 1 1 d . . .
N21 N 0.5281(2) 0.0956(2) 0.37141(14) 0.0334(9) Uani 1 1 d U . .
N22 N 0.3949(2) 0.0610(2) 0.34583(15) 0.0389(11) Uani 1 1 d U . .
N23 N 0.4881(2) 0.1361(2) 0.28030(13) 0.0297(9) Uani 1 1 d . . .
N24 N 0.4971(2) -0.0049(2) 0.29464(16) 0.0435(11) Uani 1 1 d . . .
N31 N -0.0611(2) 0.5536(2) 0.26759(15) 0.0304(10) Uani 1 1 d D . .
N32 N 0.0173(2) 0.5594(2) 0.35629(14) 0.0332(10) Uani 1 1 d . . .
N34 N 0.03240(19) 0.4522(2) 0.29169(13) 0.0291(9) Uani 1 1 d . . .
N41 N -0.02851(18) 0.58019(19) 0.17435(13) 0.0265(8) Uani 1 1 d U . .
N42 N 0.0901(2) 0.5063(3) 0.15627(17) 0.0619(10) Uani 1 1 d U . .
N43 N -0.0206(2) 0.4833(2) 0.09584(14) 0.0356(10) Uani 1 1 d . . .
O31 O 0.1311(2) 0.4393(3) 0.45210(15) 0.0744(13) Uani 1 1 d U . .
O32 O 0.2435(2) 0.4334(2) 0.39661(14) 0.0670(11) Uani 1 1 d U . .
O33 O 0.1193(3) 0.3032(3) 0.51412(16) 0.0960(14) Uani 1 1 d U . .
O34 O 0.2074(3) 0.1997(3) 0.4842(2) 0.1067(16) Uani 1 1 d U . .
O41 O -0.1182(2) 0.2501(2) 0.26949(15) 0.0598(11) Uani 1 1 d U . .
O42 O -0.07461(19) 0.2422(2) 0.18216(14) 0.0589(11) Uani 1 1 d U . .
O43 O -0.1290(2) 0.0260(2) 0.17969(15) 0.0629(11) Uani 1 1 d . . .
O44 O -0.1611(2) 0.1304(2) 0.12444(14) 0.0647(12) Uani 1 1 d U . .
F31 F 0.24151(17) 0.4130(2) 0.53388(12) 0.0701(11) Uani 1 1 d . . .
F32 F 0.2721(2) 0.5092(2) 0.49087(15) 0.0940(13) Uani 1 1 d . . .
F33 F 0.3370(2) 0.4093(3) 0.48516(14) 0.0899(13) Uani 1 1 d . . .
F34 F 0.1106(2) 0.2036(2) 0.39340(14) 0.0798(12) Uani 1 1 d . . .
F35 F 0.0444(3) 0.1835(3) 0.45761(15) 0.1126(17) Uani 1 1 d . . .
F36 F 0.04086(17) 0.2902(2) 0.42214(14) 0.0766(11) Uani 1 1 d U . .
F41 F -0.23653(19) 0.2725(2) 0.15671(14) 0.0760(11) Uani 1 1 d . . .
F42 F -0.18786(17) 0.3586(2) 0.20180(14) 0.0729(11) Uani 1 1 d . . .
F43 F -0.26693(16) 0.2831(2) 0.23287(14) 0.0732(11) Uani 1 1 d . . .
F44 F -0.31408(19) 0.1222(3) 0.17257(18) 0.1011(15) Uani 1 1 d . . .
F45 F -0.2790(2) 0.0295(3) 0.21877(17) 0.0974(14) Uani 1 1 d . . .
F46 F -0.28453(19) 0.0193(3) 0.13823(15) 0.0912(14) Uani 1 1 d . . .
P1 P 0.47797(7) 0.07297(8) 0.51396(5) 0.0368(3) Uani 1 1 d U . .
P2 P 0.47982(7) 0.07281(8) 0.32374(5) 0.0368(3) Uani 1 1 d U . .
P3 P -0.02859(6) 0.51008(7) 0.31592(5) 0.0313(3) Uani 1 1 d . . .
P4 P 0.01850(7) 0.54809(7) 0.12922(5) 0.0329(3) Uani 1 1 d U A .
S31 S 0.20411(8) 0.40742(9) 0.43981(5) 0.0522(4) Uani 1 1 d U . .
S32 S 0.16244(10) 0.26618(11) 0.47399(7) 0.0698(5) Uani 1 1 d U . .
S41 S -0.13162(8) 0.22774(9) 0.21909(6) 0.0476(4) Uani 1 1 d U . .
S42 S -0.16859(8) 0.09413(9) 0.17199(6) 0.0500(4) Uani 1 1 d U . .
N33 N -0.0993(2) 0.4754(2) 0.34625(14) 0.0327(10) Uani 1 1 d D . .
C215 C -0.0878(3) 0.4290(3) 0.39130(18) 0.0412(13) Uani 1 1 d D . .
H21I H -0.1069 0.4552 0.4211 0.049 Uiso 1 1 calc R . .
H21J H -0.0336 0.4175 0.3961 0.049 Uiso 1 1 calc R . .
C216 C -0.1323(3) 0.3587(3) 0.3817(2) 0.0531(16) Uani 1 1 d D . .
H21K H -0.1034 0.3232 0.3609 0.064 Uiso 1 1 calc R . .
H21L H -0.1466 0.3337 0.4131 0.064 Uiso 1 1 calc R . .
C217 C -0.2004(3) 0.3874(3) 0.3550(2) 0.0492(16) Uani 1 1 d D . .
H21M H -0.2379 0.4078 0.3787 0.059 Uiso 1 1 calc R . .
H21N H -0.2246 0.3471 0.3355 0.059 Uiso 1 1 calc R . .
C218 C -0.1703(2) 0.4489(3) 0.3211(2) 0.0436(13) Uani 1 1 d D . .
H21O H -0.1591 0.4289 0.2877 0.052 Uiso 1 1 calc R . .
H21P H -0.2074 0.4901 0.3180 0.052 Uiso 1 1 calc R . .
N44 N 0.0437(3) 0.6114(3) 0.08873(17) 0.0582(9) Uani 1 1 d D . .
C31A C 0.1030(11) 0.6709(10) 0.1027(6) 0.0582(9) Uani 0.302(5) 1 d PD A 2
H31A H 0.0811 0.7067 0.1267 0.070 Uiso 0.302(5) 1 calc PR A 2
H31B H 0.1473 0.6466 0.1183 0.070 Uiso 0.302(5) 1 calc PR A 2
C32A C 0.1265(11) 0.7108(13) 0.0573(7) 0.0582(9) Uani 0.302(5) 1 d PD A 2
H32A H 0.1420 0.7630 0.0641 0.070 Uiso 0.302(5) 1 calc PR A 2
H32B H 0.1671 0.6842 0.0392 0.070 Uiso 0.302(5) 1 calc PR A 2
C33A C 0.0548(10) 0.7066(9) 0.0320(6) 0.0582(9) Uani 0.302(5) 1 d PD A 2
H33A H 0.0604 0.7216 -0.0032 0.070 Uiso 0.302(5) 1 calc PR A 2
H33B H 0.0173 0.7400 0.0479 0.070 Uiso 0.302(5) 1 calc PR A 2
C34A C 0.0299(12) 0.6255(9) 0.0358(5) 0.0582(9) Uani 0.302(5) 1 d PD A 2
H34A H -0.0242 0.6194 0.0271 0.070 Uiso 0.302(5) 1 calc PR A 2
H34B H 0.0609 0.5925 0.0145 0.070 Uiso 0.302(5) 1 calc PR A 2
C231 C 0.0548(6) 0.6904(5) 0.1037(3) 0.0582(9) Uani 0.698(5) 1 d PD A 1
H23C H 0.0068 0.7186 0.1020 0.070 Uiso 0.698(5) 1 calc PR A 1
H23D H 0.0750 0.6936 0.1379 0.070 Uiso 0.698(5) 1 calc PR A 1
C232 C 0.1104(5) 0.7196(5) 0.0673(3) 0.0582(9) Uani 0.698(5) 1 d PD A 1
H23E H 0.0854 0.7539 0.0437 0.070 Uiso 0.698(5) 1 calc PR A 1
H23F H 0.1514 0.7470 0.0844 0.070 Uiso 0.698(5) 1 calc PR A 1
C233 C 0.1397(5) 0.6561(4) 0.0421(3) 0.0582(9) Uani 0.698(5) 1 d PD A 1
H23G H 0.1867 0.6389 0.0585 0.070 Uiso 0.698(5) 1 calc PR A 1
H23H H 0.1518 0.6693 0.0074 0.070 Uiso 0.698(5) 1 calc PR A 1
C234 C 0.0826(5) 0.5961(5) 0.0432(3) 0.0582(9) Uani 0.698(5) 1 d PD A 1
H23I H 0.0480 0.5993 0.0144 0.070 Uiso 0.698(5) 1 calc PR A 1
H23J H 0.1065 0.5460 0.0438 0.070 Uiso 0.698(5) 1 calc PR A 1
H1 H 0.517(3) 0.083(2) 0.4402(9) 0.036(15) Uiso 1 1 d D . .
H2 H -0.038(2) 0.541(3) 0.2415(10) 0.044(16) Uiso 1 1 d D . .

loop_
_atom_site_aniso_label
_atom_site_aniso_U_11
_atom_site_aniso_U_22
_atom_site_aniso_U_33
_atom_site_aniso_U_23
_atom_site_aniso_U_13
_atom_site_aniso_U_12
C31 0.050(4) 0.075(5) 0.055(4) -0.011(4) 0.000(3) -0.012(4)
C32 0.069(4) 0.061(4) 0.053(5) 0.011(4) -0.004(3) 0.001(4)
C41 0.053(4) 0.048(4) 0.048(4) -0.001(3) 0.003(3) -0.003(3)
C42 0.081(5) 0.055(4) 0.083(5) -0.038(5) 0.010(5) -0.010(4)
C1 0.027(2) 0.040(3) 0.025(3) 0.004(2) 0.005(2) -0.003(2)
C8A 0.025(2) 0.031(3) 0.021(3) -0.002(2) -0.003(2) 0.001(2)
C8 0.031(3) 0.033(3) 0.030(3) -0.003(2) -0.002(2) -0.002(2)
C7 0.041(3) 0.043(3) 0.037(3) -0.001(3) -0.003(2) 0.000(2)
C6 0.030(3) 0.045(3) 0.034(3) 0.008(3) 0.008(2) 0.002(2)
C5 0.025(2) 0.042(3) 0.037(3) 0.006(3) -0.001(2) -0.001(2)
C4A 0.027(2) 0.024(3) 0.039(3) 0.001(3) -0.001(2) 0.0000(19)
C4 0.030(2) 0.027(3) 0.038(3) 0.001(3) 0.002(2) -0.002(2)
C3 0.033(3) 0.043(3) 0.034(3) -0.005(3) -0.007(2) 0.006(2)
C2 0.030(3) 0.030(3) 0.033(3) -0.006(2) 0.009(2) -0.009(2)
C111 0.043(3) 0.050(4) 0.045(4) 0.003(3) 0.016(3) 0.004(3)
C112 0.068(4) 0.032(3) 0.042(4) -0.005(3) -0.004(3) 0.000(3)
C113 0.077(4) 0.042(4) 0.038(4) 0.012(3) 0.014(3) -0.009(3)
C114 0.047(3) 0.056(4) 0.043(4) 0.009(3) 0.004(3) -0.008(3)
C115 0.051(3) 0.067(4) 0.040(4) -0.015(3) 0.002(3) -0.007(3)
C116 0.060(4) 0.068(4) 0.049(4) -0.024(3) 0.002(3) 0.022(3)
C117 0.103(5) 0.081(5) 0.045(4) -0.019(4) -0.018(4) 0.047(4)
C118 0.059(3) 0.032(3) 0.051(4) -0.015(3) 0.001(3) 0.005(3)
C119 0.022(2) 0.065(4) 0.067(4) -0.016(3) 0.012(3) -0.007(3)
C120 0.047(3) 0.062(5) 0.113(6) -0.042(4) 0.026(4) -0.014(3)
C121 0.042(3) 0.056(4) 0.120(6) -0.016(4) 0.028(4) -0.022(3)
C122 0.040(3) 0.057(4) 0.052(4) -0.010(3) 0.007(3) -0.006(3)
C123 0.023(3) 0.068(4) 0.060(4) 0.006(3) -0.005(2) 0.001(3)
C124 0.033(3) 0.094(6) 0.105(6) -0.006(5) 0.009(3) 0.008(3)
C125 0.047(3) 0.084(5) 0.093(5) 0.025(5) -0.029(4) -0.021(4)
C126 0.056(3) 0.043(4) 0.075(5) 0.007(3) -0.017(3) -0.019(3)
C127 0.046(3) 0.046(4) 0.041(4) 0.010(3) -0.013(3) -0.001(3)
C128 0.047(3) 0.039(3) 0.027(3) -0.004(2) -0.004(2) 0.002(3)
C129 0.034(3) 0.043(3) 0.039(3) 0.002(3) 0.000(2) 0.005(2)
C130 0.034(3) 0.031(3) 0.041(3) 0.001(3) -0.005(2) 0.006(2)
C131 0.054(3) 0.048(4) 0.050(4) -0.006(3) 0.005(3) 0.008(3)
C132 0.095(5) 0.050(4) 0.063(5) -0.009(4) 0.000(4) 0.005(4)
C133 0.076(4) 0.031(3) 0.069(5) 0.005(3) 0.008(3) 0.010(3)
C134 0.091(4) 0.043(3) 0.050(4) 0.012(3) -0.001(4) 0.001(3)
C11 0.024(2) 0.024(3) 0.036(3) -0.001(2) -0.003(2) -0.001(2)
C18A 0.020(2) 0.031(3) 0.032(3) 0.000(2) 0.002(2) -0.002(2)
C18 0.029(2) 0.032(3) 0.030(3) -0.002(3) -0.003(2) -0.004(2)
C17 0.026(2) 0.049(3) 0.033(3) -0.009(3) -0.002(2) 0.005(2)
C16 0.043(3) 0.059(4) 0.032(3) 0.004(3) -0.011(3) 0.016(3)
C15 0.034(3) 0.049(3) 0.036(3) -0.007(3) 0.000(3) 0.014(2)
C14A 0.030(3) 0.035(3) 0.032(3) -0.001(3) 0.001(2) 0.006(2)
C14 0.032(3) 0.037(3) 0.035(3) -0.006(3) 0.000(2) 0.002(2)
C13 0.036(3) 0.041(3) 0.045(4) 0.003(3) 0.014(3) -0.004(2)
C12 0.038(3) 0.037(3) 0.023(3) 0.002(2) 0.001(2) 0.000(2)
C211 0.029(3) 0.044(3) 0.048(3) -0.009(3) -0.001(2) -0.012(2)
C212 0.032(3) 0.047(4) 0.065(4) -0.019(3) -0.003(3) -0.009(2)
C213 0.044(3) 0.053(4) 0.044(4) -0.013(3) -0.001(3) 0.000(3)
C214 0.036(3) 0.045(3) 0.035(3) -0.009(2) -0.004(2) 0.000(2)
C219 0.032(2) 0.043(3) 0.034(3) 0.004(3) -0.002(2) 0.005(2)
C220 0.039(3) 0.044(3) 0.035(3) 0.002(3) 0.003(2) 0.006(2)
C221 0.036(3) 0.032(3) 0.044(4) -0.005(3) 0.003(2) 0.001(2)
C222 0.043(3) 0.033(3) 0.027(3) -0.003(2) -0.003(2) 0.000(2)
C223 0.039(3) 0.053(4) 0.039(3) -0.006(3) -0.004(2) 0.005(3)
C224 0.035(3) 0.039(3) 0.050(4) 0.001(3) -0.014(3) 0.008(3)
C225 0.0379(16) 0.100(3) 0.048(2) -0.0194(19) -0.0094(14) 0.0303(17)
C226 0.0379(16) 0.100(3) 0.048(2) -0.0194(19) -0.0094(14) 0.0303(17)
C227 0.095(6) 0.045(5) 0.031(4) -0.004(4) -0.009(4) -0.022(5)
C228 0.124(9) 0.070(7) 0.031(5) 0.004(5) -0.019(6) -0.043(6)
C229 0.080(7) 0.091(8) 0.074(7) -0.002(6) -0.047(6) -0.013(6)
C230 0.061(5) 0.054(5) 0.046(5) 0.014(4) -0.012(4) 0.004(4)
C30A 0.053(10) 0.032(10) 0.041(10) -0.025(7) 0.019(7) -0.013(7)
C29A 0.053(10) 0.032(10) 0.041(10) -0.025(7) 0.019(7) -0.013(7)
C27A 0.053(10) 0.032(10) 0.041(10) -0.025(7) 0.019(7) -0.013(7)
C28A 0.053(10) 0.032(10) 0.041(10) -0.025(7) 0.019(7) -0.013(7)
N3 0.095(4) 0.0637(13) 0.048(3) -0.003(2) 0.030(2) 0.010(2)
N4 0.061(3) 0.047(3) 0.034(3) -0.011(2) 0.008(2) -0.012(2)
N11 0.031(2) 0.043(3) 0.028(2) -0.0036(18) 0.0046(18) -0.014(2)
N12 0.038(2) 0.045(3) 0.033(2) 0.0044(18) 0.0087(18) -0.0135(18)
N13 0.035(2) 0.040(3) 0.031(3) -0.013(2) 0.0029(19) -0.006(2)
N14 0.032(2) 0.043(3) 0.037(3) -0.012(2) 0.0132(18) -0.013(2)
N21 0.027(2) 0.040(3) 0.034(2) -0.0043(19) -0.0021(16) -0.0055(19)
N22 0.034(2) 0.042(3) 0.041(3) -0.005(2) -0.0089(19) -0.008(2)
N23 0.039(2) 0.029(2) 0.021(2) -0.0022(18) -0.0117(18) -0.0018(19)
N24 0.063(3) 0.022(2) 0.045(3) 0.003(2) 0.002(2) 0.006(2)
N31 0.029(2) 0.037(3) 0.025(3) 0.006(2) 0.0020(18) 0.0085(19)
N32 0.0262(19) 0.040(3) 0.033(3) -0.004(2) 0.0028(18) -0.0119(19)
N34 0.035(2) 0.029(2) 0.024(2) -0.0055(18) -0.0098(18) 0.0028(18)
N41 0.0260(18) 0.028(2) 0.0255(19) 0.0007(17) 0.0027(15) 0.0026(17)
N42 0.0379(16) 0.100(3) 0.048(2) -0.0194(19) -0.0094(14) 0.0303(17)
N43 0.038(2) 0.043(3) 0.025(2) -0.004(2) 0.000(2) -0.010(2)
O31 0.068(2) 0.097(3) 0.058(3) -0.015(3) -0.0004(18) 0.027(2)
O32 0.073(2) 0.082(2) 0.045(2) 0.0030(19) 0.0043(16) -0.024(2)
O33 0.114(4) 0.134(4) 0.040(3) 0.012(2) 0.022(2) -0.041(3)
O34 0.115(4) 0.093(3) 0.113(4) 0.043(3) -0.056(3) -0.007(2)
O41 0.064(2) 0.066(3) 0.0486(17) -0.011(2) 0.0017(19) -0.006(2)
O42 0.052(2) 0.067(3) 0.057(2) 0.010(2) 0.0191(17) 0.016(2)
O43 0.076(3) 0.051(3) 0.062(3) -0.007(2) -0.010(2) 0.013(2)
O44 0.074(3) 0.087(3) 0.033(2) 0.010(2) 0.003(2) 0.007(2)
F31 0.058(2) 0.122(3) 0.0303(19) -0.007(2) -0.0017(15) -0.021(2)
F32 0.119(3) 0.081(3) 0.082(3) -0.006(3) -0.030(3) -0.029(3)
F33 0.050(2) 0.148(4) 0.072(3) -0.016(3) 0.0048(19) -0.017(2)
F34 0.110(3) 0.064(3) 0.065(3) -0.023(2) -0.011(2) -0.005(2)
F35 0.153(4) 0.105(3) 0.079(3) 0.036(3) -0.038(3) -0.084(3)
F36 0.058(2) 0.107(3) 0.065(2) 0.018(2) 0.0029(19) 0.003(2)
F41 0.083(2) 0.074(3) 0.071(3) 0.003(2) -0.013(2) 0.021(2)
F42 0.059(2) 0.047(2) 0.112(3) 0.003(2) 0.003(2) 0.0070(17)
F43 0.0464(19) 0.075(3) 0.098(3) 0.008(2) 0.0233(19) 0.0120(18)
F44 0.054(2) 0.125(4) 0.124(4) -0.035(3) -0.018(2) 0.022(2)
F45 0.088(3) 0.111(4) 0.092(3) -0.006(3) 0.028(3) -0.040(3)
F46 0.070(2) 0.122(4) 0.081(3) -0.048(3) -0.002(2) -0.021(2)
P1 0.0339(7) 0.0418(8) 0.0346(8) -0.0046(7) 0.0046(6) -0.0075(6)
P2 0.0397(7) 0.0339(8) 0.0367(8) -0.0014(7) -0.0054(6) -0.0010(6)
P3 0.0308(6) 0.0358(8) 0.0273(7) 0.0037(6) -0.0022(6) -0.0024(6)
P4 0.0337(7) 0.0352(8) 0.0298(7) -0.0025(6) 0.0008(6) 0.0016(6)
S31 0.0503(8) 0.0638(9) 0.0426(8) 0.0010(8) 0.0008(7) -0.0048(7)
S32 0.0849(12) 0.0687(10) 0.0559(11) 0.0085(8) -0.0143(9) -0.0188(9)
S41 0.0436(8) 0.0499(9) 0.0493(9) -0.0024(8) 0.0039(7) 0.0025(7)
S42 0.0514(8) 0.0564(10) 0.0423(9) -0.0052(8) -0.0028(7) 0.0045(8)
N33 0.029(2) 0.039(3) 0.031(2) 0.007(2) -0.0007(17) -0.0141(19)
C215 0.047(3) 0.043(3) 0.033(3) 0.009(3) 0.001(2) -0.001(3)
C216 0.057(4) 0.049(4) 0.054(4) 0.011(3) 0.002(3) -0.010(3)
C217 0.037(3) 0.038(4) 0.073(4) 0.009(3) 0.002(3) -0.011(3)
C218 0.035(3) 0.050(3) 0.046(3) -0.004(3) -0.009(3) -0.007(3)
N44 0.079(2) 0.047(2) 0.049(2) -0.0032(16) 0.0295(17) -0.0189(18)
C31A 0.079(2) 0.047(2) 0.049(2) -0.0032(16) 0.0295(17) -0.0189(18)
C32A 0.079(2) 0.047(2) 0.049(2) -0.0032(16) 0.0295(17) -0.0189(18)
C33A 0.079(2) 0.047(2) 0.049(2) -0.0032(16) 0.0295(17) -0.0189(18)
C34A 0.079(2) 0.047(2) 0.049(2) -0.0032(16) 0.0295(17) -0.0189(18)
C231 0.079(2) 0.047(2) 0.049(2) -0.0032(16) 0.0295(17) -0.0189(18)
C232 0.079(2) 0.047(2) 0.049(2) -0.0032(16) 0.0295(17) -0.0189(18)
C233 0.079(2) 0.047(2) 0.049(2) -0.0032(16) 0.0295(17) -0.0189(18)
C234 0.079(2) 0.047(2) 0.049(2) -0.0032(16) 0.0295(17) -0.0189(18)

loop_
_atom_type_symbol
_atom_type_description
_atom_type_scat_dispersion_real
_atom_type_scat_dispersion_imag
_atom_type_scat_source
C C 0.0033 0.0016 'International Tables Vol C Tables 4.2.6.8 and 6.1.1.4'
H H 0.0000 0.0000 'International Tables Vol C Tables 4.2.6.8 and 6.1.1.4'
N N 0.0061 0.0033 'International Tables Vol C Tables 4.2.6.8 and 6.1.1.4'
O O 0.0106 0.0060 'International Tables Vol C Tables 4.2.6.8 and 6.1.1.4'
F F 0.0171 0.0103 'International Tables Vol C Tables 4.2.6.8 and 6.1.1.4'
P P 0.1023 0.0942 'International Tables Vol C Tables 4.2.6.8 and 6.1.1.4'
S S 0.1246 0.1234 'International Tables Vol C Tables 4.2.6.8 and 6.1.1.4'

loop_
_geom_angle_atom_site_label_1
_geom_angle_atom_site_label_2
_geom_angle_atom_site_label_3
_geom_angle
F33 C31 F31 108.3(5)
F33 C31 F32 106.5(5)
F31 C31 F32 106.7(5)
F33 C31 S31 114.6(5)
F31 C31 S31 112.1(4)
F32 C31 S31 108.3(5)
F35 C32 F34 108.5(6)
F35 C32 F36 108.1(5)
F34 C32 F36 104.7(5)
F35 C32 S32 113.3(5)
F34 C32 S32 111.8(5)
F36 C32 S32 110.0(5)
F41 C41 F42 108.8(5)
F41 C41 F43 107.9(5)
F42 C41 F43 105.4(5)
F41 C41 S41 113.5(4)
F42 C41 S41 109.4(4)
F43 C41 S41 111.4(4)
F44 C42 F46 108.1(7)
F44 C42 F45 108.5(6)
F46 C42 F45 107.5(5)
F44 C42 S42 113.8(5)
F46 C42 S42 110.9(5)
F45 C42 S42 107.9(5)
C2 C1 N11 121.6(4)
C2 C1 C8A 121.0(4)
N11 C1 C8A 117.4(4)
C8 C8A C4A 118.7(4)
C8 C8A C1 124.1(4)
C4A C8A C1 117.1(4)
C7 C8 N21 122.3(4)
C7 C8 C8A 118.7(4)
N21 C8 C8A 118.9(4)
C8 C7 C6 121.4(5)
C8 C7 H104 119.3
C6 C7 H104 119.3
C5 C6 C7 120.5(5)
C5 C6 H105 119.7
C7 C6 H105 119.7
C6 C5 C4A 120.9(4)
C6 C5 H106 119.6
C4A C5 H106 119.6
C5 C4A C4 120.9(4)
C5 C4A C8A 119.5(5)
C4 C4A C8A 119.5(4)
C3 C4 C4A 121.0(4)
C3 C4 H108 119.5
C4A C4 H108 119.5
C4 C3 C2 120.2(5)
C4 C3 H109 119.9
C2 C3 H109 119.9
C1 C2 C3 120.8(4)
C1 C2 H110 119.6
C3 C2 H110 119.6
N12 C111 C112 105.3(4)
N12 C111 H11A 110.7
C112 C111 H11A 110.7
N12 C111 H11B 110.7
C112 C111 H11B 110.7
H11A C111 H11B 108.8
C111 C112 C113 105.3(4)
C111 C112 H11C 110.7
C113 C112 H11C 110.7
C111 C112 H11D 110.7
C113 C112 H11D 110.7
H11C C112 H11D 108.8
C114 C113 C112 102.9(4)
C114 C113 H11E 111.2
C112 C113 H11E 111.2
C114 C113 H11F 111.2
C112 C113 H11F 111.2
H11E C113 H11F 109.1
C113 C114 N12 103.1(4)
C113 C114 H11G 111.1
N12 C114 H11G 111.1
C113 C114 H11H 111.1
N12 C114 H11H 111.1
H11G C114 H11H 109.1
N13 C115 C116 102.5(5)
N13 C115 H11I 111.3
C116 C115 H11I 111.3
N13 C115 H11J 111.3
C116 C115 H11J 111.3
H11I C115 H11J 109.2
C117 C116 C115 105.5(5)
C117 C116 H11K 110.7
C115 C116 H11K 110.7
C117 C116 H11L 110.7
C115 C116 H11L 110.7
H11K C116 H11L 108.8
C116 C117 C118 104.7(5)
C116 C117 H11M 110.8
C118 C117 H11M 110.8
C116 C117 H11N 110.8
C118 C117 H11N 110.8
H11M C117 H11N 108.9
N13 C118 C117 105.0(5)
N13 C118 H11O 110.7
C117 C118 H11O 110.7
N13 C118 H11P 110.7
C117 C118 H11P 110.7
H11O C118 H11P 108.8
N14 C119 C120 104.0(4)
N14 C119 H11Q 111.0
C120 C119 H11Q 111.0
N14 C119 H11R 111.0
C120 C119 H11R 111.0
H11Q C119 H11R 109.0
C119 C120 C121 107.0(4)
C119 C120 H12A 110.3
C121 C120 H12A 110.3
C119 C120 H12B 110.3
C121 C120 H12B 110.3
H12A C120 H12B 108.6
C122 C121 C120 103.8(5)
C122 C121 H12C 111.0
C120 C121 H12C 111.0
C122 C121 H12D 111.0
C120 C121 H12D 111.0
H12C C121 H12D 109.0
N14 C122 C121 105.0(4)
N14 C122 H12E 110.8
C121 C122 H12E 110.8
N14 C122 H12F 110.8
C121 C122 H12F 110.8
H12E C122 H12F 108.8
N22 C123 C124 101.5(5)
N22 C123 H12G 111.5
C124 C123 H12G 111.5
N22 C123 H12H 111.5
C124 C123 H12H 111.5
H12G C123 H12H 109.3
C125 C124 C123 103.3(5)
C125 C124 H12I 111.1
C123 C124 H12I 111.1
C125 C124 H12J 111.1
C123 C124 H12J 111.1
H12I C124 H12J 109.1
C126 C125 C124 102.5(5)
C126 C125 H12K 111.3
C124 C125 H12K 111.3
C126 C125 H12L 111.3
C124 C125 H12L 111.3
H12K C125 H12L 109.2
N22 C126 C125 104.6(5)
N22 C126 H12M 110.8
C125 C126 H12M 110.8
N22 C126 H12N 110.8
C125 C126 H12N 110.8
H12M C126 H12N 108.9
N23 C127 C128 103.0(4)
N23 C127 H12O 111.2
C128 C127 H12O 111.2
N23 C127 H12P 111.2
C128 C127 H12P 111.2
H12O C127 H12P 109.1
C127 C128 C129 104.3(4)
C127 C128 H12Q 110.9
C129 C128 H12Q 110.9
C127 C128 H12R 110.9
C129 C128 H12R 110.9
H12Q C128 H12R 108.9
C130 C129 C128 104.9(4)
C130 C129 H12S 110.8
C128 C129 H12S 110.8
C130 C129 H12T 110.8
C128 C129 H12T 110.8
H12S C129 H12T 108.8
N23 C130 C129 102.7(4)
N23 C130 H13A 111.2
C129 C130 H13A 111.2
N23 C130 H13B 111.2
C129 C130 H13B 111.2
H13A C130 H13B 109.1
N24 C131 C132 104.2(5)
N24 C131 H13C 110.9
C132 C131 H13C 110.9
N24 C131 H13D 110.9
C132 C131 H13D 110.9
H13C C131 H13D 108.9
C133 C132 C131 106.7(5)
C133 C132 H13E 110.4
C131 C132 H13E 110.4
C133 C132 H13F 110.4
C131 C132 H13F 110.4
H13E C132 H13F 108.6
C132 C133 C134 105.8(5)
C132 C133 H13G 110.6
C134 C133 H13G 110.6
C132 C133 H13H 110.6
C134 C133 H13H 110.6
H13G C133 H13H 108.7
N24 C134 C133 104.1(5)
N24 C134 H13I 110.9
C133 C134 H13I 110.9
N24 C134 H13J 110.9
C133 C134 H13J 110.9
H13I C134 H13J 109.0
C12 C11 C18A 120.7(4)
C12 C11 N31 120.3(4)
C18A C11 N31 118.8(4)
C11 C18A C14A 118.9(4)
C11 C18A C18 124.6(4)
C14A C18A C18 116.6(4)
C17 C18 N41 124.4(4)
C17 C18 C18A 118.0(4)
N41 C18 C18A 117.6(4)
C18 C17 C16 123.3(5)
C18 C17 H204 118.3
C16 C17 H204 118.3
C15 C16 C17 120.4(5)
C15 C16 H205 119.8
C17 C16 H205 119.8
C16 C15 C14A 120.9(4)
C16 C15 H206 119.5
C14A C15 H206 119.5
C15 C14A C14 120.8(4)
C15 C14A C18A 120.7(4)
C14 C14A C18A 118.5(5)
C13 C14 C14A 121.9(5)
C13 C14 H208 119.0
C14A C14 H208 119.0
C14 C13 C12 118.9(5)
C14 C13 H209 120.5
C12 C13 H209 120.5
C11 C12 C13 121.0(4)
C11 C12 H210 119.5
C13 C12 H210 119.5
N32 C211 C212 103.4(4)
N32 C211 H21A 111.1
C212 C211 H21A 111.1
N32 C211 H21B 111.1
C212 C211 H21B 111.1
H21A C211 H21B 109.0
C213 C212 C211 104.6(4)
C213 C212 H21C 110.8
C211 C212 H21C 110.8
C213 C212 H21D 110.8
C211 C212 H21D 110.8
H21C C212 H21D 108.9
C214 C213 C212 102.4(4)
C214 C213 H21E 111.3
C212 C213 H21E 111.3
C214 C213 H21F 111.3
C212 C213 H21F 111.3
H21E C213 H21F 109.2
N32 C214 C213 103.4(4)
N32 C214 H21G 111.1
C213 C214 H21G 111.1
N32 C214 H21H 111.1
C213 C214 H21H 111.1
H21G C214 H21H 109.0
N34 C219 C220 104.3(4)
N34 C219 H21Q 110.9
C220 C219 H21Q 110.9
N34 C219 H21R 110.9
C220 C219 H21R 110.9
H21Q C219 H21R 108.9
C219 C220 C221 101.8(4)
C219 C220 H22A 111.4
C221 C220 H22A 111.4
C219 C220 H22B 111.4
C221 C220 H22B 111.4
H22A C220 H22B 109.3
C222 C221 C220 103.6(4)
C222 C221 H22C 111.0
C220 C221 H22C 111.0
C222 C221 H22D 111.0
C220 C221 H22D 111.0
H22C C221 H22D 109.0
C221 C222 N34 105.1(4)
C221 C222 H22E 110.7
N34 C222 H22E 110.7
C221 C222 H22F 110.7
N34 C222 H22F 110.7
H22E C222 H22F 108.8
N42 C223 C224 103.1(4)
N42 C223 H22G 111.1
C224 C223 H22G 111.1
N42 C223 H22H 111.1
C224 C223 H22H 111.1
H22G C223 H22H 109.1
C225 C224 C223 104.0(4)
C225 C224 H22I 111.0
C223 C224 H22I 111.0
C225 C224 H22J 111.0
C223 C224 H22J 111.0
H22I C224 H22J 109.0
C224 C225 C226 104.9(4)
C224 C225 H22K 110.8
C226 C225 H22K 110.8
C224 C225 H22L 110.8
C226 C225 H22L 110.8
H22K C225 H22L 108.9
N42 C226 C225 105.5(5)
N42 C226 H22M 110.6
C225 C226 H22M 110.6
N42 C226 H22N 110.6
C225 C226 H22N 110.6
H22M C226 H22N 108.8
N43 C227 C228 107.3(6)
N43 C227 H22O 110.3
C228 C227 H22O 110.2
N43 C227 H22P 110.2
C228 C227 H22P 110.3
H22O C227 H22P 108.5
C229 C228 C227 99.9(7)
C229 C228 H22Q 111.8
C227 C228 H22Q 111.8
C229 C228 H22R 111.8
C227 C228 H22R 111.8
H22Q C228 H22R 109.5
C230 C229 C228 106.8(6)
C230 C229 H22S 110.4
C228 C229 H22S 110.4
C230 C229 H22T 110.4
C228 C229 H22T 110.4
H22S C229 H22T 108.6
N43 C230 C229 104.9(6)
N43 C230 H23A 110.8
C229 C230 H23A 110.8
N43 C230 H23B 110.8
C229 C230 H23B 110.8
H23A C230 H23B 108.8
N43 C30A C29A 113.1(19)
N43 C30A H30A 109.0
C29A C30A H30A 108.9
N43 C30A H30B 109.0
C29A C30A H30B 109.0
H30A C30A H30B 107.8
C30A C29A C28A 106(2)
C30A C29A H29A 110.6
C28A C29A H29A 110.6
C30A C29A H29B 110.6
C28A C29A H29B 110.6
H29A C29A H29B 108.7
C28A C27A N43 107.0(19)
C28A C27A H27A 110.3
N43 C27A H27A 110.3
C28A C27A H27B 110.3
N43 C27A H27B 110.3
H27A C27A H27B 108.6
C27A C28A C29A 103(2)
C27A C28A H28A 111.2
C29A C28A H28A 111.2
C27A C28A H28B 111.2
C29A C28A H28B 111.2
H28A C28A H28B 109.1
S32 N3 S31 123.5(3)
S42 N4 S41 125.8(3)
C1 N11 P1 128.4(3)
C1 N11 H1 108(3)
P1 N11 H1 117(3)
C111 N12 C114 108.3(4)
C111 N12 P1 126.6(3)
C114 N12 P1 122.8(3)
C118 N13 C115 110.8(4)
C118 N13 P1 122.7(3)
C115 N13 P1 126.4(4)
C122 N14 C119 110.1(4)
C122 N14 P1 119.2(3)
C119 N14 P1 126.2(3)
C8 N21 P2 129.1(3)
C126 N22 C123 110.3(4)
C126 N22 P2 122.4(4)
C123 N22 P2 117.9(3)
C127 N23 C130 104.1(4)
C127 N23 P2 124.0(3)
C130 N23 P2 125.7(3)
C134 N24 C131 109.1(4)
C134 N24 P2 121.4(4)
C131 N24 P2 126.1(4)
C11 N31 P3 128.5(4)
C11 N31 H2 119(3)
P3 N31 H2 112(3)
C214 N32 C211 109.6(4)
C214 N32 P3 128.4(3)
C211 N32 P3 120.2(3)
C219 N34 C222 107.2(4)
C219 N34 P3 123.5(3)
C222 N34 P3 120.7(3)
C18 N41 P4 126.8(3)
C226 N42 C223 108.9(4)
C226 N42 P4 121.5(4)
C223 N42 P4 121.7(4)
C30A N43 C230 56.9(13)
C30A N43 C227 88.9(12)
C230 N43 C227 108.7(5)
C30A N43 C27A 109.6(14)
C230 N43 C27A 88.4(12)
C30A N43 P4 134.8(10)
C230 N43 P4 128.1(4)
C227 N43 P4 120.2(4)
C27A N43 P4 115.3(9)
N11 P1 N12 110.4(2)
N11 P1 N13 113.0(2)
N12 P1 N13 109.2(2)
N11 P1 N14 104.4(2)
N12 P1 N14 113.1(2)
N13 P1 N14 106.7(2)
N21 P2 N24 120.5(2)
N21 P2 N22 103.4(2)
N24 P2 N22 103.8(2)
N21 P2 N23 110.6(2)
N24 P2 N23 103.2(2)
N22 P2 N23 115.7(2)
N33 P3 N32 104.8(2)
N33 P3 N31 108.4(2)
N32 P3 N31 117.2(2)
N33 P3 N34 118.1(2)
N32 P3 N34 106.45(19)
N31 P3 N34 102.4(2)
N41 P4 N43 117.5(2)
N41 P4 N44 114.0(2)
N43 P4 N44 103.8(2)
N41 P4 N42 103.2(2)
N43 P4 N42 104.5(2)
N44 P4 N42 113.7(3)
O32 S31 O31 119.4(3)
O32 S31 N3 107.0(3)
O31 S31 N3 118.1(3)
O32 S31 C31 102.6(3)
O31 S31 C31 106.0(3)
N3 S31 C31 100.8(3)
O34 S32 O33 120.5(3)
O34 S32 N3 106.6(3)
O33 S32 N3 116.1(3)
O34 S32 C32 104.2(3)
O33 S32 C32 100.3(3)
N3 S32 C32 107.6(3)
O41 S41 O42 119.3(2)
O41 S41 N4 109.8(3)
O42 S41 N4 115.0(2)
O41 S41 C41 102.7(3)
O42 S41 C41 103.9(2)
N4 S41 C41 104.1(3)
O43 S42 O44 118.0(3)
O43 S42 N4 112.7(3)
O44 S42 N4 115.7(3)
O43 S42 C42 103.7(3)
O44 S42 C42 104.3(3)
N4 S42 C42 99.2(3)
C215 N33 C218 107.9(4)
C215 N33 P3 121.5(3)
C218 N33 P3 122.6(3)
N33 C215 C216 104.7(4)
N33 C215 H21I 110.8
C216 C215 H21I 110.8
N33 C215 H21J 110.8
C216 C215 H21J 110.8
H21I C215 H21J 108.9
C217 C216 C215 102.6(4)
C217 C216 H21K 111.3
C215 C216 H21K 111.3
C217 C216 H21L 111.3
C215 C216 H21L 111.3
H21K C216 H21L 109.2
C216 C217 C218 104.8(4)
C216 C217 H21M 110.8
C218 C217 H21M 110.8
C216 C217 H21N 110.8
C218 C217 H21N 110.8
H21M C217 H21N 108.9
N33 C218 C217 104.3(4)
N33 C218 H21O 110.9
C217 C218 H21O 110.9
N33 C218 H21P 110.9
C217 C218 H21P 110.9
H21O C218 H21P 108.9
C234 N44 C231 110.6(5)
C34A N44 C231 97.1(7)
C234 N44 C31A 90.8(8)
C34A N44 C31A 103.4(8)
C234 N44 P4 124.8(5)
C34A N44 P4 136.3(6)
C231 N44 P4 120.9(4)
C31A N44 P4 120.0(7)
C32A C31A N44 108.8(11)
C32A C31A H31A 109.9
N44 C31A H31A 109.9
C32A C31A H31B 109.9
N44 C31A H31B 109.9
H31A C31A H31B 108.3
C33A C32A C31A 96.9(12)
C33A C32A H32A 112.4
C31A C32A H32A 112.4
C33A C32A H32B 112.4
C31A C32A H32B 112.4
H32A C32A H32B 109.9
C32A C33A C34A 105.8(14)
C32A C33A H33A 110.6
C34A C33A H33A 110.6
C32A C33A H33B 110.6
C34A C33A H33B 110.6
H33A C33A H33B 108.7
N44 C34A C33A 100.4(10)
N44 C34A H34A 111.7
C33A C34A H34A 111.7
N44 C34A H34B 111.7
C33A C34A H34B 111.7
H34A C34A H34B 109.5
C232 C231 N44 104.0(6)
C232 C231 H23C 110.9
N44 C231 H23C 110.9
C232 C231 H23D 110.9
N44 C231 H23D 110.9
H23C C231 H23D 109.0
C233 C232 C231 106.1(7)
C233 C232 H23E 110.5
C231 C232 H23E 110.5
C233 C232 H23F 110.5
C231 C232 H23F 110.5
H23E C232 H23F 108.7
C232 C233 C234 108.7(7)
C232 C233 H23G 109.9
C234 C233 H23G 109.9
C232 C233 H23H 110.0
C234 C233 H23H 109.9
H23G C233 H23H 108.3
N44 C234 C233 102.0(6)
N44 C234 H23I 111.4
C233 C234 H23I 111.4
N44 C234 H23J 111.4
C233 C234 H23J 111.4
H23I C234 H23J 109.2

loop_
_geom_bond_atom_site_label_1
_geom_bond_atom_site_label_2
_geom_bond_distance
C31 F33 1.313(7)
C31 F31 1.328(7)
C31 F32 1.344(7)
C31 S31 1.819(6)
C32 F35 1.283(7)
C32 F34 1.331(7)
C32 F36 1.353(7)
C32 S32 1.806(7)
C41 F41 1.307(6)
C41 F42 1.329(6)
C41 F43 1.331(6)
C41 S41 1.819(6)
C42 F44 1.291(7)
C42 F46 1.334(7)
C42 F45 1.374(9)
C42 S42 1.820(7)
C1 C2 1.361(6)
C1 N11 1.425(6)
C1 C8A 1.454(6)
C8A C8 1.434(6)
C8A C4A 1.440(6)
C8 C7 1.384(7)
C8 N21 1.407(5)
C7 C6 1.406(6)
C7 H104 0.9500
C6 C5 1.364(7)
C6 H105 0.9500
C5 C4A 1.394(7)
C5 H106 0.9500
C4A C4 1.411(7)
C4 C3 1.379(6)
C4 H108 0.9500
C3 C2 1.409(6)
C3 H109 0.9500
C2 H110 0.9500
C111 N12 1.500(6)
C111 C112 1.508(7)
C111 H11A 0.9900
C111 H11B 0.9900
C112 C113 1.527(7)
C112 H11C 0.9900
C112 H11D 0.9900
C113 C114 1.509(7)
C113 H11E 0.9900
C113 H11F 0.9900
C114 N12 1.513(6)
C114 H11G 0.9900
C114 H11H 0.9900
C115 N13 1.504(6)
C115 C116 1.515(8)
C115 H11I 0.9900
C115 H11J 0.9900
C116 C117 1.490(8)
C116 H11K 0.9900
C116 H11L 0.9900
C117 C118 1.497(7)
C117 H11M 0.9900
C117 H11N 0.9900
C118 N13 1.453(6)
C118 H11O 0.9900
C118 H11P 0.9900
C119 N14 1.476(5)
C119 C120 1.482(7)
C119 H11Q 0.9900
C119 H11R 0.9900
C120 C121 1.493(7)
C120 H12A 0.9900
C120 H12B 0.9900
C121 C122 1.471(7)
C121 H12C 0.9900
C121 H12D 0.9900
C122 N14 1.443(6)
C122 H12E 0.9900
C122 H12F 0.9900
C123 N22 1.503(7)
C123 C124 1.553(7)
C123 H12G 0.9900
C123 H12H 0.9900
C124 C125 1.522(9)
C124 H12I 0.9900
C124 H12J 0.9900
C125 C126 1.501(8)
C125 H12K 0.9900
C125 H12L 0.9900
C126 N22 1.490(6)
C126 H12M 0.9900
C126 H12N 0.9900
C127 N23 1.462(6)
C127 C128 1.541(7)
C127 H12O 0.9900
C127 H12P 0.9900
C128 C129 1.546(6)
C128 H12Q 0.9900
C128 H12R 0.9900
C129 C130 1.512(7)
C129 H12S 0.9900
C129 H12T 0.9900
C130 N23 1.475(6)
C130 H13A 0.9900
C130 H13B 0.9900
C131 N24 1.491(6)
C131 C132 1.495(8)
C131 H13C 0.9900
C131 H13D 0.9900
C132 C133 1.445(7)
C132 H13E 0.9900
C132 H13F 0.9900
C133 C134 1.509(7)
C133 H13G 0.9900
C133 H13H 0.9900
C134 N24 1.490(7)
C134 H13I 0.9900
C134 H13J 0.9900
C11 C12 1.386(6)
C11 C18A 1.418(7)
C11 N31 1.421(6)
C18A C14A 1.437(6)
C18A C18 1.489(7)
C18 C17 1.365(7)
C18 N41 1.407(5)
C17 C16 1.385(6)
C17 H204 0.9500
C16 C15 1.355(7)
C16 H205 0.9500
C15 C14A 1.398(7)
C15 H206 0.9500
C14A C14 1.421(6)
C14 C13 1.384(7)
C14 H208 0.9500
C13 C12 1.416(7)
C13 H209 0.9500
C12 H210 0.9500
C211 N32 1.508(5)
C211 C212 1.512(7)
C211 H21A 0.9900
C211 H21B 0.9900
C212 C213 1.512(7)
C212 H21C 0.9900
C212 H21D 0.9900
C213 C214 1.510(7)
C213 H21E 0.9900
C213 H21F 0.9900
C214 N32 1.469(6)
C214 H21G 0.9900
C214 H21H 0.9900
C219 N34 1.498(5)
C219 C220 1.498(7)
C219 H21Q 0.9900
C219 H21R 0.9900
C220 C221 1.517(7)
C220 H22A 0.9900
C220 H22B 0.9900
C221 C222 1.492(6)
C221 H22C 0.9900
C221 H22D 0.9900
C222 N34 1.504(5)
C222 H22E 0.9900
C222 H22F 0.9900
C223 N42 1.491(6)
C223 C224 1.531(6)
C223 H22G 0.9900
C223 H22H 0.9900
C224 C225 1.479(7)
C224 H22I 0.9900
C224 H22J 0.9900
C225 C226 1.493(7)
C225 H22K 0.9900
C225 H22L 0.9900
C226 N42 1.483(7)
C226 H22M 0.9900
C226 H22N 0.9900
C227 N43 1.487(8)
C227 C228 1.533(10)
C227 H22O 0.9900
C227 H22P 0.9900
C228 C229 1.520(13)
C228 H22Q 0.9900
C228 H22R 0.9900
C229 C230 1.513(11)
C229 H22S 0.9900
C229 H22T 0.9900
C230 N43 1.461(7)
C230 H23A 0.9900
C230 H23B 0.9900
C30A N43 1.31(2)
C30A C29A 1.37(3)
C30A H30A 0.9900
C30A H30B 0.9900
C29A C28A 1.59(4)
C29A H29A 0.9900
C29A H29B 0.9900
C27A C28A 1.44(4)
C27A N43 1.49(2)
C27A H27A 0.9900
C27A H27B 0.9900
C28A H28A 0.9900
C28A H28B 0.9900
N3 S32 1.570(5)
N3 S31 1.594(5)
N4 S42 1.558(4)
N4 S41 1.568(4)
N11 P1 1.586(4)
N11 H1 0.845(10)
N12 P1 1.612(4)
N13 P1 1.627(4)
N14 P1 1.642(4)
N21 P2 1.597(4)
N22 P2 1.631(4)
N23 P2 1.636(4)
N24 P2 1.625(4)
N31 P3 1.623(4)
N31 H2 0.844(10)
N32 P3 1.619(4)
N34 P3 1.631(4)
N41 P4 1.582(4)
N42 P4 1.642(4)
N43 P4 1.623(4)
O31 S31 1.450(4)
O32 S31 1.436(4)
O33 S32 1.481(5)
O34 S32 1.456(5)
O41 S41 1.437(4)
O42 S41 1.441(4)
O43 S42 1.419(4)
O44 S42 1.443(4)
P3 N33 1.618(4)
P4 N44 1.634(5)
N33 C215 1.485(6)
N33 C218 1.504(5)
C215 C216 1.505(7)
C215 H21I 0.9900
C215 H21J 0.9900
C216 C217 1.494(7)
C216 H21K 0.9900
C216 H21L 0.9900
C217 C218 1.525(6)
C217 H21M 0.9900
C217 H21N 0.9900
C218 H21O 0.9900
C218 H21P 0.9900
N44 C234 1.434(8)
N44 C34A 1.472(14)
N44 C231 1.482(9)
N44 C31A 1.541(14)
C31A C32A 1.477(15)
C31A H31A 0.9900
C31A H31B 0.9900
C32A C33A 1.443(16)
C32A H32A 0.9900
C32A H32B 0.9900
C33A C34A 1.519(14)
C33A H33A 0.9900
C33A H33B 0.9900
C34A H34A 0.9900
C34A H34B 0.9900
C231 C232 1.483(9)
C231 H23C 0.9900
C231 H23D 0.9900
C232 C233 1.421(10)
C232 H23E 0.9900
C232 H23F 0.9900
C233 C234 1.475(9)
C233 H23G 0.9900
C233 H23H 0.9900
C234 H23I 0.9900
C234 H23J 0.9900

loop_
_geom_torsion_atom_site_label_1
_geom_torsion_atom_site_label_2
_geom_torsion_atom_site_label_3
_geom_torsion_atom_site_label_4
_geom_torsion
C2 C1 C8A C8 -174.4(5)
N11 C1 C8A C8 5.8(7)
C2 C1 C8A C4A 5.6(7)
N11 C1 C8A C4A -174.2(4)
C4A C8A C8 C7 6.8(7)
C1 C8A C8 C7 -173.2(4)
C4A C8A C8 N21 -169.4(4)
C1 C8A C8 N21 10.5(7)
N21 C8 C7 C6 171.5(5)
C8A C8 C7 C6 -4.7(7)
C8 C7 C6 C5 1.1(8)
C7 C6 C5 C4A 0.1(7)
C6 C5 C4A C4 -179.0(4)
C6 C5 C4A C8A 2.2(7)
C8 C8A C4A C5 -5.7(7)
C1 C8A C4A C5 174.4(4)
C8 C8A C4A C4 175.5(4)
C1 C8A C4A C4 -4.4(6)
C5 C4A C4 C3 -178.3(5)
C8A C4A C4 C3 0.5(7)
C4A C4 C3 C2 2.6(7)
N11 C1 C2 C3 177.1(4)
C8A C1 C2 C3 -2.7(7)
C4 C3 C2 C1 -1.5(7)
N12 C111 C112 C113 20.9(5)
C111 C112 C113 C114 -36.8(6)
C112 C113 C114 N12 37.6(5)
N13 C115 C116 C117 27.4(6)
C115 C116 C117 C118 -34.9(7)
C116 C117 C118 N13 28.0(7)
N14 C119 C120 C121 16.4(7)
C119 C120 C121 C122 -29.8(8)
C120 C121 C122 N14 31.3(7)
N22 C123 C124 C125 -34.2(6)
C123 C124 C125 C126 42.8(6)
C124 C125 C126 N22 -34.0(6)
N23 C127 C128 C129 -23.9(5)
C127 C128 C129 C130 -3.3(5)
C128 C129 C130 N23 29.0(5)
N24 C131 C132 C133 -25.9(7)
C131 C132 C133 C134 32.9(7)
C132 C133 C134 N24 -26.4(6)
C12 C11 C18A C14A -1.2(7)
N31 C11 C18A C14A 174.4(4)
C12 C11 C18A C18 178.9(4)
N31 C11 C18A C18 -5.5(7)
C11 C18A C18 C17 175.0(4)
C14A C18A C18 C17 -4.9(6)
C11 C18A C18 N41 -8.2(6)
C14A C18A C18 N41 171.9(4)
N41 C18 C17 C16 -173.2(4)
C18A C18 C17 C16 3.3(7)
C18 C17 C16 C15 0.4(8)
C17 C16 C15 C14A -2.6(8)
C16 C15 C14A C14 -178.4(5)
C16 C15 C14A C18A 0.7(7)
C11 C18A C14A C15 -176.9(4)
C18 C18A C14A C15 3.0(6)
C11 C18A C14A C14 2.2(7)
C18 C18A C14A C14 -177.9(4)
C15 C14A C14 C13 179.2(5)
C18A C14A C14 C13 0.0(7)
C14A C14 C13 C12 -3.2(7)
C18A C11 C12 C13 -2.0(7)
N31 C11 C12 C13 -177.6(4)
C14 C13 C12 C11 4.2(7)
N32 C211 C212 C213 -26.2(6)
C211 C212 C213 C214 40.0(6)
C212 C213 C214 N32 -37.7(5)
N34 C219 C220 C221 37.9(5)
C219 C220 C221 C222 -42.3(5)
C220 C221 C222 N34 30.1(5)
N42 C223 C224 C225 32.7(6)
C223 C224 C225 C226 -37.3(6)
C224 C225 C226 N42 27.2(7)
N43 C227 C228 C229 -29.4(10)
C227 C228 C229 C230 35.1(12)
C228 C229 C230 N43 -28.4(11)
N43 C30A C29A C28A -13(4)
N43 C27A C28A C29A 0(4)
C30A C29A C28A C27A 7(4)
C2 C1 N11 P1 -20.4(7)
C8A C1 N11 P1 159.4(4)
C112 C111 N12 C114 2.8(5)
C112 C111 N12 P1 -160.1(4)
C113 C114 N12 C111 -25.5(5)
C113 C114 N12 P1 138.2(4)
C117 C118 N13 C115 -10.9(6)
C117 C118 N13 P1 172.0(4)
C116 C115 N13 C118 -10.1(5)
C116 C115 N13 P1 166.9(4)
C121 C122 N14 C119 -22.0(6)
C121 C122 N14 P1 135.4(4)
C120 C119 N14 C122 3.4(6)
C120 C119 N14 P1 -152.1(5)
C7 C8 N21 P2 -8.6(7)
C8A C8 N21 P2 167.5(4)
C125 C126 N22 C123 12.7(6)
C125 C126 N22 P2 -133.1(5)
C124 C123 N22 C126 13.5(6)
C124 C123 N22 P2 160.9(4)
C128 C127 N23 C130 43.3(5)
C128 C127 N23 P2 -163.1(3)
C129 C130 N23 C127 -45.6(4)
C129 C130 N23 P2 161.3(3)
C133 C134 N24 C131 10.2(6)
C133 C134 N24 P2 -150.3(4)
C132 C131 N24 C134 9.1(6)
C132 C131 N24 P2 168.4(4)
C12 C11 N31 P3 -8.1(6)
C18A C11 N31 P3 176.2(3)
C213 C214 N32 C211 22.1(5)
C213 C214 N32 P3 -142.7(4)
C212 C211 N32 C214 2.5(5)
C212 C211 N32 P3 168.8(4)
C220 C219 N34 C222 -19.9(5)
C220 C219 N34 P3 127.9(4)
C221 C222 N34 C219 -6.5(5)
C221 C222 N34 P3 -155.4(3)
C17 C18 N41 P4 -7.8(6)
C18A C18 N41 P4 175.6(3)
C225 C226 N42 C223 -6.3(7)
C225 C226 N42 P4 143.1(5)
C224 C223 N42 C226 -16.2(6)
C224 C223 N42 P4 -165.5(4)
C29A C30A N43 C230 -60(2)
C29A C30A N43 C227 53(2)
C29A C30A N43 C27A 14(3)
C29A C30A N43 P4 -173.5(17)
C229 C230 N43 C30A 84.7(14)
C229 C230 N43 C227 8.9(8)
C229 C230 N43 C27A -30.0(13)
C229 C230 N43 P4 -151.4(6)
C228 C227 N43 C30A -40.9(14)
C228 C227 N43 C230 13.4(9)
C228 C227 N43 C27A 79.7(16)
C228 C227 N43 P4 175.6(6)
C28A C27A N43 C30A -8(3)
C28A C27A N43 C230 46(3)
C28A C27A N43 C227 -74(3)
C28A C27A N43 P4 178(2)
C1 N11 P1 N12 -54.3(5)
C1 N11 P1 N13 68.3(5)
C1 N11 P1 N14 -176.1(4)
C111 N12 P1 N11 -5.2(5)
C114 N12 P1 N11 -165.9(4)
C111 N12 P1 N13 -130.1(4)
C114 N12 P1 N13 69.3(4)
C111 N12 P1 N14 111.3(4)
C114 N12 P1 N14 -49.4(5)
C118 N13 P1 N11 46.9(4)
C115 N13 P1 N11 -129.8(4)
C118 N13 P1 N12 170.2(4)
C115 N13 P1 N12 -6.5(5)
C118 N13 P1 N14 -67.3(4)
C115 N13 P1 N14 116.1(4)
C122 N14 P1 N11 64.2(4)
C119 N14 P1 N11 -142.3(4)
C122 N14 P1 N12 -55.8(4)
C119 N14 P1 N12 97.7(5)
C122 N14 P1 N13 -175.9(4)
C119 N14 P1 N13 -22.4(5)
C8 N21 P2 N24 72.6(5)
C8 N21 P2 N22 -172.3(4)
C8 N21 P2 N23 -47.7(5)
C134 N24 P2 N21 62.2(5)
C131 N24 P2 N21 -94.8(5)
C134 N24 P2 N22 -52.7(5)
C131 N24 P2 N22 150.3(4)
C134 N24 P2 N23 -173.8(4)
C131 N24 P2 N23 29.1(5)
C126 N22 P2 N21 -164.0(4)
C123 N22 P2 N21 52.8(4)
C126 N22 P2 N24 -37.4(4)
C123 N22 P2 N24 179.3(4)
C126 N22 P2 N23 74.9(4)
C123 N22 P2 N23 -68.4(4)
C127 N23 P2 N21 -172.3(4)
C130 N23 P2 N21 -24.3(4)
C127 N23 P2 N24 57.5(4)
C130 N23 P2 N24 -154.5(4)
C127 N23 P2 N22 -55.1(4)
C130 N23 P2 N22 92.8(4)
C214 N32 P3 N33 -17.4(5)
C211 N32 P3 N33 179.1(4)
C214 N32 P3 N31 102.8(4)
C211 N32 P3 N31 -60.6(4)
C214 N32 P3 N34 -143.3(4)
C211 N32 P3 N34 53.2(4)
C11 N31 P3 N33 57.3(4)
C11 N31 P3 N32 -61.1(4)
C11 N31 P3 N34 -177.2(4)
C219 N34 P3 N33 -76.5(4)
C222 N34 P3 N33 67.2(4)
C219 N34 P3 N32 40.9(4)
C222 N34 P3 N32 -175.4(3)
C219 N34 P3 N31 164.5(3)
C222 N34 P3 N31 -51.8(4)
C18 N41 P4 N43 -71.8(4)
C18 N41 P4 N44 50.0(4)
C18 N41 P4 N42 173.9(4)
C30A N43 P4 N41 176.1(19)
C230 N43 P4 N41 97.6(5)
C227 N43 P4 N41 -60.7(6)
C27A N43 P4 N41 -11.7(16)
C30A N43 P4 N44 49.2(19)
C230 N43 P4 N44 -29.3(5)
C227 N43 P4 N44 172.4(5)
C27A N43 P4 N44 -138.6(15)
C30A N43 P4 N42 -70.2(19)
C230 N43 P4 N42 -148.7(5)
C227 N43 P4 N42 52.9(6)
C27A N43 P4 N42 101.9(15)
C226 N42 P4 N41 170.8(5)
C223 N42 P4 N41 -43.6(5)
C226 N42 P4 N43 47.4(5)
C223 N42 P4 N43 -167.1(4)
C226 N42 P4 N44 -65.2(6)
C223 N42 P4 N44 80.4(5)
S32 N3 S31 O32 -164.4(4)
S32 N3 S31 O31 -26.2(5)
S32 N3 S31 C31 88.7(4)
F33 C31 S31 O32 -54.6(6)
F31 C31 S31 O32 -178.5(5)
F32 C31 S31 O32 64.1(5)
F33 C31 S31 O31 179.4(5)
F31 C31 S31 O31 55.5(6)
F32 C31 S31 O31 -61.9(5)
F33 C31 S31 N3 55.7(6)
F31 C31 S31 N3 -68.2(5)
F32 C31 S31 N3 174.4(4)
S31 N3 S32 O34 -152.7(4)
S31 N3 S32 O33 -15.4(6)
S31 N3 S32 C32 95.9(5)
F35 C32 S32 O34 61.1(6)
F34 C32 S32 O34 -61.9(5)
F36 C32 S32 O34 -177.7(4)
F35 C32 S32 O33 -64.2(6)
F34 C32 S32 O33 172.8(5)
F36 C32 S32 O33 57.0(5)
F35 C32 S32 N3 174.1(5)
F34 C32 S32 N3 51.1(5)
F36 C32 S32 N3 -64.8(5)
S42 N4 S41 O41 -162.7(3)
S42 N4 S41 O42 -24.8(4)
S42 N4 S41 C41 88.1(4)
F41 C41 S41 O41 -174.5(4)
F42 C41 S41 O41 63.8(5)
F43 C41 S41 O41 -52.4(5)
F41 C41 S41 O42 60.7(5)
F42 C41 S41 O42 -61.1(5)
F43 C41 S41 O42 -177.2(4)
F41 C41 S41 N4 -60.0(5)
F42 C41 S41 N4 178.3(4)
F43 C41 S41 N4 62.1(5)
S41 N4 S42 O43 119.8(4)
S41 N4 S42 O44 -20.3(4)
S41 N4 S42 C42 -131.1(4)
F44 C42 S42 O43 174.7(6)
F46 C42 S42 O43 -63.2(6)
F45 C42 S42 O43 54.2(5)
F44 C42 S42 O44 -61.2(6)
F46 C42 S42 O44 60.9(6)
F45 C42 S42 O44 178.3(4)
F44 C42 S42 N4 58.4(6)
F46 C42 S42 N4 -179.5(5)
F45 C42 S42 N4 -62.0(5)
N32 P3 N33 C215 -57.0(4)
N31 P3 N33 C215 177.1(4)
N34 P3 N33 C215 61.3(4)
N32 P3 N33 C218 158.0(4)
N31 P3 N33 C218 32.1(4)
N34 P3 N33 C218 -83.7(4)
C218 N33 C215 C216 21.7(5)
P3 N33 C215 C216 -127.7(4)
N33 C215 C216 C217 -37.2(5)
C215 C216 C217 C218 38.7(6)
C215 N33 C218 C217 2.2(5)
P3 N33 C218 C217 151.2(4)
C216 C217 C218 N33 -25.5(6)
N41 P4 N44 C234 -176.1(6)
N43 P4 N44 C234 -47.0(6)
N42 P4 N44 C234 65.9(6)
N41 P4 N44 C34A -118.8(13)
N43 P4 N44 C34A 10.3(14)
N42 P4 N44 C34A 123.2(13)
N41 P4 N44 C231 27.7(7)
N43 P4 N44 C231 156.8(6)
N42 P4 N44 C231 -90.2(6)
N41 P4 N44 C31A 69.0(11)
N43 P4 N44 C31A -161.9(10)
N42 P4 N44 C31A -49.0(11)
C234 N44 C31A C32A 36.9(16)
C34A N44 C31A C32A -5.7(19)
C231 N44 C31A C32A -89.1(17)
P4 N44 C31A C32A 168.7(12)
N44 C31A C32A C33A 32.9(19)
C31A C32A C33A C34A -48.6(18)
C234 N44 C34A C33A -99.8(15)
C231 N44 C34A C33A 12.6(14)
C31A N44 C34A C33A -22.8(16)
P4 N44 C34A C33A 164.1(8)
C32A C33A C34A N44 46.9(17)
C234 N44 C231 C232 -6.3(10)
C34A N44 C231 C232 -49.6(11)
C31A N44 C231 C232 53.6(12)
P4 N44 C231 C232 153.0(6)
N44 C231 C232 C233 -12.5(11)
C231 C232 C233 C234 26.8(11)
C34A N44 C234 C233 100.0(11)
C231 N44 C234 C233 21.5(9)
C31A N44 C234 C233 -8.6(10)
P4 N44 C234 C233 -136.8(6)
C232 C233 C234 N44 -29.8(10)
